data_7128064
loop_
_publ_author_name
'Korb, Marcus'
'Moggach, Stephen A.'
'Low, Paul J.'

_publ_section_title
;
 Synthesis of a diferrocenylvinylidene complex by migration of a
 ferrocenyl substituent.
;
_journal_issue 35
_journal_name_full 'Chemical communications (Cambridge, England)'
_journal_page_first 4251
_journal_page_last 4254
_journal_paper_doi 10.1039/d1cc00605c
_journal_volume 57
_journal_year 2021
_chemical_formula_moiety 'C57 H47 Fe P2 Ru, C32 H12 B F24'
_chemical_formula_sum 'C89 H59 B F24 Fe P2 Ru'
_chemical_formula_weight 1814.03
_space_group_crystal_system triclinic
_space_group_IT_number 2
_space_group_name_Hall '-P 1'
_space_group_name_H-M_alt 'P -1'
_atom_sites_solution_hydrogens geom
_audit_creation_method SHELXL-2018/3
_audit_update_record
;
2021-01-17 deposited with the CCDC.	2021-03-25 downloaded from the CCDC.
;
_cell_angle_alpha 67.2180(10)
_cell_angle_beta 77.5500(10)
_cell_angle_gamma 89.3470(10)
_cell_formula_units_Z 2
_cell_length_a 12.9925(2)
_cell_length_b 17.0979(3)
_cell_length_c 19.4724(3)
_cell_measurement_reflns_used 98504
_cell_measurement_temperature 100.0(3)
_cell_measurement_theta_max 74.9120
_cell_measurement_theta_min 2.5010
_cell_volume 3881.93(11)
_computing_cell_refinement 'CrysAlisPro 1.171.40.75a (Rigaku OD, 2020)'
_computing_data_collection 'CrysAlisPro 1.171.40.75a (Rigaku OD, 2020)'
_computing_data_reduction 'CrysAlisPro 1.171.40.75a (Rigaku OD, 2020)'
_computing_structure_refinement 'SHELXL-2018/3 (Sheldrick, 2018)'
_computing_structure_solution 'SHELXs-2018/3 (Sheldrick, 2018)'
_diffrn_ambient_temperature 100.0(3)
_diffrn_detector_area_resol_mean 10.0000
_diffrn_measured_fraction_theta_full 0.998
_diffrn_measured_fraction_theta_max 0.942
_diffrn_measurement_device_type 'XtaLAB Synergy, Single source at home/near, HyPix'
_diffrn_measurement_method '\w scans'
_diffrn_radiation_type CuK\a
_diffrn_radiation_wavelength 1.54184
_diffrn_reflns_av_R_equivalents 0.1545
_diffrn_reflns_av_unetI/netI 0.0466
_diffrn_reflns_Laue_measured_fraction_full 0.998
_diffrn_reflns_Laue_measured_fraction_max 0.942
_diffrn_reflns_limit_h_max 16
_diffrn_reflns_limit_h_min -16
_diffrn_reflns_limit_k_max 20
_diffrn_reflns_limit_k_min -21
_diffrn_reflns_limit_l_max 24
_diffrn_reflns_limit_l_min -24
_diffrn_reflns_number 222031
_diffrn_reflns_point_group_measured_fraction_full 0.998
_diffrn_reflns_point_group_measured_fraction_max 0.942
_diffrn_reflns_theta_full 67.684
_diffrn_reflns_theta_max 76.545
_diffrn_reflns_theta_min 2.528
_diffrn_source 'micro-focus sealed X-ray tube'
_exptl_absorpt_coefficient_mu 4.394
_exptl_absorpt_correction_T_max 1.00000
_exptl_absorpt_correction_T_min 0.41432
_exptl_absorpt_correction_type multi-scan
_exptl_absorpt_process_details
;
CrysAlisPro 1.171.40.75a (Rigaku Oxford Diffraction, 2020)
Empirical absorption correction using spherical harmonics,
 implemented in SCALE3 ABSPACK scaling algorithm.
;
_exptl_crystal_colour orange-red
_exptl_crystal_density_diffrn 1.552
_exptl_crystal_description block
_exptl_crystal_F_000 1828
_exptl_crystal_size_max 0.185
_exptl_crystal_size_mid 0.177
_exptl_crystal_size_min 0.114
_refine_diff_density_max 1.613
_refine_diff_density_min -0.905
_refine_diff_density_rms 0.093
_refine_ls_extinction_method none
_refine_ls_goodness_of_fit_ref 1.066
_refine_ls_hydrogen_treatment constr
_refine_ls_matrix_type full
_refine_ls_number_parameters 1063
_refine_ls_number_reflns 15400
_refine_ls_number_restraints 1073
_refine_ls_restrained_S_all 1.034
_refine_ls_R_factor_all 0.0546
_refine_ls_R_factor_gt 0.0499
_refine_ls_shift/su_max 0.001
_refine_ls_shift/su_mean 0.000
_refine_ls_structure_factor_coef Fsqd
_refine_ls_weighting_details 'w=1/[\s^2^(Fo^2^)+(0.0814P)^2^+3.8924P] where P=(Fo^2^+2Fc^2^)/3'
_refine_ls_weighting_scheme calc
_refine_ls_wR_factor_gt 0.1349
_refine_ls_wR_factor_ref 0.1390
_reflns_Friedel_coverage 0.000
_reflns_number_gt 13824
_reflns_number_total 15400
_reflns_threshold_expression 'I > 2\s(I)'
_cod_data_source_file d1cc00605c2.cif
_cod_data_source_block MK-W-146A-F2F2
_cod_depositor_comments 'Adding full bibliography for 7128064--7128069.cif.'
_cod_database_code 7128064
_shelx_shelxl_version_number 2018/3
_shelx_space_group_comment
;
The symmetry employed for this shelxl refinement is uniquely defined
by the following loop, which should always be used as a source of
symmetry information in preference to the above space-group names.
They are only intended as comments.
;
_oxdiff_exptl_absorpt_empirical_full_min 0.572
_oxdiff_exptl_absorpt_empirical_full_max 1.964
_oxdiff_exptl_absorpt_empirical_details
;
Empirical correction (ABSPACK) includes:
- Absorption correction using spherical harmonics
- Frame scaling
;

loop_
_space_group_symop_operation_xyz
'x, y, z'
'-x, -y, -z'

loop_
_atom_site_label
_atom_site_type_symbol
_atom_site_fract_x
_atom_site_fract_y
_atom_site_fract_z
_atom_site_U_iso_or_equiv
_atom_site_adp_type
_atom_site_occupancy
_atom_site_site_symmetry_order
_atom_site_calc_flag
_atom_site_refinement_flags_posn
_atom_site_refinement_flags_adp
_atom_site_refinement_flags_occupancy
_atom_site_disorder_assembly
_atom_site_disorder_group
C1 C 1.0867(2) 0.10838(19) 0.14912(16) 0.0258(6) Uani 1 1 d . . . . .
C2 C 1.0211(2) 0.05521(19) 0.14240(16) 0.0251(6) Uani 1 1 d . . . . .
C3 C 1.0009(2) -0.03583(19) 0.19916(16) 0.0267(6) Uani 1 1 d . . . . .
C4 C 1.0774(3) -0.0934(2) 0.20106(17) 0.0316(6) Uani 1 1 d . . . . .
H4 H 1.143968 -0.074839 0.168469 0.038 Uiso 1 1 calc R U . . .
C5 C 1.0561(3) -0.1784(2) 0.25095(19) 0.0404(8) Uani 1 1 d . . . . .
H5 H 1.107990 -0.216384 0.251490 0.049 Uiso 1 1 calc R U . . .
C6 C 0.9566(3) -0.2064(2) 0.3002(2) 0.0427(8) Uani 1 1 d . . . . .
H6 H 0.941698 -0.263378 0.333141 0.051 Uiso 1 1 calc R U . . .
C7 C 0.8809(3) -0.1501(2) 0.2999(2) 0.0443(8) Uani 1 1 d . . . . .
H7 H 0.814990 -0.168590 0.333447 0.053 Uiso 1 1 calc R U . . .
C8 C 0.9023(3) -0.0650(2) 0.2496(2) 0.0383(7) Uani 1 1 d . . . . .
H8 H 0.850301 -0.027222 0.249654 0.046 Uiso 1 1 calc R U . . .
C9 C 0.9684(2) 0.0824(2) 0.07766(17) 0.0293(6) Uani 1 1 d . . . . .
C10 C 0.9720(2) 0.1657(2) 0.02042(19) 0.0389(8) Uani 1 1 d . . . . .
H10 H 1.003444 0.214927 0.019286 0.047 Uiso 1 1 calc R U . . .
C11 C 0.9189(3) 0.1607(3) -0.03509(19) 0.0465(9) Uani 1 1 d . . . . .
H11 H 0.911793 0.205802 -0.079418 0.056 Uiso 1 1 calc R U . . .
C12 C 0.8793(3) 0.0758(3) -0.0109(2) 0.0442(9) Uani 1 1 d . . . . .
H12 H 0.840384 0.055287 -0.036183 0.053 Uiso 1 1 calc R U . . .
C13 C 0.9088(2) 0.0267(2) 0.05848(19) 0.0355(7) Uani 1 1 d . . . . .
H13 H 0.892351 -0.031421 0.086613 0.043 Uiso 1 1 calc R U . . .
C14 C 0.6689(2) 0.1578(2) 0.05794(19) 0.0345(7) Uani 1 1 d . . . . .
H14 H 0.641919 0.167490 0.015068 0.041 Uiso 1 1 calc R U . . .
C15 C 0.7227(3) 0.2193(2) 0.0717(2) 0.0410(8) Uani 1 1 d . . . . .
H15 H 0.737622 0.276489 0.039387 0.049 Uiso 1 1 calc R U . . .
C16 C 0.7501(3) 0.1793(3) 0.1426(2) 0.0421(8) Uani 1 1 d . . . . .
H16 H 0.786675 0.205758 0.164911 0.051 Uiso 1 1 calc R U . . .
C17 C 0.7130(2) 0.0926(2) 0.17449(19) 0.0372(7) Uani 1 1 d . . . . .
H17 H 0.719881 0.052188 0.221419 0.045 Uiso 1 1 calc R U . . .
C18 C 0.6627(2) 0.0780(2) 0.1212(2) 0.0346(7) Uani 1 1 d . . . . .
C19 C 0.6121(3) 0.0009(2) 0.1298(2) 0.0418(8) Uani 1 1 d . . . . .
C20 C 0.5621(3) -0.0623(2) 0.1396(2) 0.0424(8) Uani 1 1 d . . . . .
C21 C 0.4892(2) -0.1332(2) 0.1577(2) 0.0352(7) Uani 1 1 d . . . . .
C22 C 0.4089(3) -0.1255(2) 0.1189(2) 0.0394(8) Uani 1 1 d . . . . .
H22 H 0.407240 -0.075792 0.076679 0.047 Uiso 1 1 calc R U . . .
C23 C 0.3315(3) -0.1914(2) 0.1428(2) 0.0412(8) Uani 1 1 d . . . . .
H23 H 0.277651 -0.185510 0.116918 0.049 Uiso 1 1 calc R U . . .
C24 C 0.3337(3) -0.2656(3) 0.2047(2) 0.0427(8) Uani 1 1 d . . . . .
H24 H 0.280854 -0.309309 0.221006 0.051 Uiso 1 1 calc R U . . .
C25 C 0.4154(3) -0.2755(2) 0.2431(2) 0.0432(8) Uani 1 1 d . . . . .
H25 H 0.418022 -0.325997 0.284328 0.052 Uiso 1 1 calc R U . . .
C26 C 0.4919(3) -0.2096(2) 0.2194(2) 0.0404(8) Uani 1 1 d . . . . .
H26 H 0.546336 -0.216011 0.244809 0.048 Uiso 1 1 calc R U . . .
C27 C 1.0109(3) 0.2310(3) 0.2191(2) 0.0403(8) Uani 1 1 d . . . . .
H27 H 0.947428 0.197394 0.236020 0.048 Uiso 1 1 calc R U . . .
C28 C 1.0877(3) 0.2250(2) 0.26189(17) 0.0310(7) Uani 1 1 d . . . . .
H28 H 1.084174 0.186232 0.311676 0.037 Uiso 1 1 calc R U . . .
C29 C 1.1709(3) 0.2881(2) 0.21597(19) 0.0343(7) Uani 1 1 d . . . . .
H29 H 1.231533 0.298585 0.230106 0.041 Uiso 1 1 calc R U . . .
C30 C 1.1451(4) 0.3322(2) 0.1446(2) 0.0462(9) Uani 1 1 d . . . . .
H30 H 1.186034 0.377211 0.103487 0.055 Uiso 1 1 calc R U . . .
C31 C 1.0470(3) 0.2967(3) 0.1464(2) 0.0482(9) Uani 1 1 d . . . . .
H31 H 1.012133 0.313550 0.106587 0.058 Uiso 1 1 calc R U . . .
C32 C 1.2311(2) 0.23743(18) -0.03918(15) 0.0230(5) Uani 1 1 d . . . . .
C33 C 1.1932(3) 0.3168(2) -0.0676(2) 0.0406(8) Uani 1 1 d . . . . .
H33 H 1.190017 0.352005 -0.040929 0.049 Uiso 1 1 calc R U . . .
C34 C 1.1596(4) 0.3444(2) -0.1360(2) 0.0510(10) Uani 1 1 d . . . . .
H34 H 1.134660 0.397968 -0.155171 0.061 Uiso 1 1 calc R U . . .
C35 C 1.1636(3) 0.2914(2) -0.1754(2) 0.0432(8) Uani 1 1 d . . . . .
H35 H 1.141993 0.309701 -0.221317 0.052 Uiso 1 1 calc R U . . .
C36 C 1.1994(3) 0.2120(2) -0.14632(19) 0.0388(8) Uani 1 1 d . . . . .
H36 H 1.201270 0.176304 -0.172372 0.047 Uiso 1 1 calc R U . . .
C37 C 1.2331(2) 0.1845(2) -0.07797(18) 0.0317(7) Uani 1 1 d . . . . .
H37 H 1.256982 0.130493 -0.058497 0.038 Uiso 1 1 calc R U . . .
C38 C 1.3920(2) 0.28351(18) 0.01818(16) 0.0235(6) Uani 1 1 d . . . . .
C39 C 1.4648(2) 0.2972(2) -0.05001(17) 0.0282(6) Uani 1 1 d . . . . .
H39 H 1.453472 0.268976 -0.080386 0.034 Uiso 1 1 calc R U . . .
C40 C 1.5541(2) 0.3526(2) -0.07291(19) 0.0345(7) Uani 1 1 d . . . . .
H40 H 1.602934 0.360814 -0.118206 0.041 Uiso 1 1 calc R U . . .
C41 C 1.5708(3) 0.3955(2) -0.0289(2) 0.0406(8) Uani 1 1 d . . . . .
H41 H 1.630440 0.433150 -0.044552 0.049 Uiso 1 1 calc R U . . .
C42 C 1.4987(3) 0.3825(3) 0.0386(2) 0.0519(11) Uani 1 1 d . . . . .
H42 H 1.509675 0.411840 0.068209 0.062 Uiso 1 1 calc R U . . .
C43 C 1.4103(3) 0.3263(2) 0.06249(19) 0.0390(8) Uani 1 1 d . . . . .
H43 H 1.362879 0.317136 0.108585 0.047 Uiso 1 1 calc R U . . .
C44 C 1.3334(2) 0.10604(18) 0.06540(16) 0.0235(6) Uani 1 1 d . . . . .
H44A H 1.279911 0.062982 0.072000 0.028 Uiso 1 1 calc R U . . .
H44B H 1.390259 0.110937 0.022152 0.028 Uiso 1 1 calc R U . . .
C45 C 1.3756(2) 0.08178(19) 0.13783(16) 0.0244(6) Uani 1 1 d . . . . .
H45A H 1.442444 0.114282 0.125736 0.029 Uiso 1 1 calc R U . . .
H45B H 1.388171 0.021901 0.156331 0.029 Uiso 1 1 calc R U . . .
C46 C 1.2259(2) -0.00133(18) 0.28577(15) 0.0227(5) Uani 1 1 d . . . . .
C47 C 1.2882(2) -0.07034(19) 0.30221(17) 0.0268(6) Uani 1 1 d . . . . .
H47 H 1.358852 -0.063211 0.276442 0.032 Uiso 1 1 calc R U . . .
C48 C 1.2451(2) -0.1495(2) 0.35688(18) 0.0314(6) Uani 1 1 d . . . . .
H48 H 1.285995 -0.195951 0.366615 0.038 Uiso 1 1 calc R U . . .
C49 C 1.1403(3) -0.1592(2) 0.39715(17) 0.0312(6) Uani 1 1 d . . . . .
H49 H 1.111339 -0.212159 0.434015 0.037 Uiso 1 1 calc R U . . .
C50 C 1.0792(2) -0.0907(2) 0.38269(16) 0.0291(6) Uani 1 1 d . . . . .
H50 H 1.009711 -0.097359 0.410556 0.035 Uiso 1 1 calc R U . . .
C51 C 1.1211(2) -0.01186(19) 0.32657(16) 0.0240(6) Uani 1 1 d . . . . .
H51 H 1.079312 0.033971 0.316179 0.029 Uiso 1 1 calc R U . . .
C52 C 1.3633(2) 0.13898(18) 0.26268(17) 0.0237(6) Uani 1 1 d . . . . .
C53 C 1.3236(2) 0.1250(2) 0.33916(17) 0.0286(6) Uani 1 1 d . . . . .
H53 H 1.257472 0.096040 0.364412 0.034 Uiso 1 1 calc R U . . .
C54 C 1.3811(3) 0.1536(2) 0.37824(18) 0.0321(7) Uani 1 1 d . . . . .
H54 H 1.353228 0.144040 0.429250 0.038 Uiso 1 1 calc R U . . .
C55 C 1.4797(3) 0.1963(2) 0.3417(2) 0.0352(7) Uani 1 1 d . . . . .
H55 H 1.518649 0.215076 0.368030 0.042 Uiso 1 1 calc R U . . .
C56 C 1.5199(3) 0.2110(2) 0.2658(2) 0.0412(8) Uani 1 1 d . . . . .
H56 H 1.586076 0.240158 0.240973 0.049 Uiso 1 1 calc R U . . .
C57 C 1.4630(2) 0.1827(2) 0.22585(19) 0.0352(7) Uani 1 1 d . . . . .
H57 H 1.491124 0.192800 0.174748 0.042 Uiso 1 1 calc R U . . .
C58 C 0.7314(2) 0.26607(18) 0.41842(15) 0.0211(5) Uani 1 1 d . . . . .
C59 C 0.7760(2) 0.20162(19) 0.39720(16) 0.0242(6) Uani 1 1 d . . . . .
H59 H 0.834581 0.216234 0.356274 0.029 Uiso 1 1 calc R U . . .
C60 C 0.7374(2) 0.1175(2) 0.43408(17) 0.0281(6) Uani 1 1 d . . . . .
C61 C 0.6476(2) 0.0928(2) 0.49472(17) 0.0279(6) Uani 1 1 d . . . . .
H61 H 0.620476 0.036294 0.519765 0.034 Uiso 1 1 calc R U . . .
C62 C 0.6007(2) 0.15548(19) 0.51595(16) 0.0249(6) Uani 1 1 d . . . . .
C63 C 0.6420(2) 0.24018(18) 0.47908(16) 0.0228(5) Uani 1 1 d . . . . .
H63 H 0.609038 0.280605 0.495309 0.027 Uiso 1 1 calc R U . . .
C64 C 0.7912(3) 0.0523(2) 0.4089(2) 0.0418(8) Uani 1 1 d . . . . .
C65 C 0.5021(2) 0.1325(2) 0.57905(19) 0.0320(7) Uani 1 1 d . . . . .
C66 C 0.7277(2) 0.39545(18) 0.29320(17) 0.0252(6) Uani 1 1 d . . . . .
C67 C 0.7852(2) 0.40881(18) 0.21935(16) 0.0241(6) Uani 1 1 d . . . . .
H67 H 0.855974 0.397466 0.212095 0.029 Uiso 1 1 calc R U . . .
C68 C 0.7388(2) 0.43880(19) 0.15610(17) 0.0273(6) Uani 1 1 d . . . . .
C69 C 0.6327(2) 0.45526(19) 0.16448(18) 0.0286(6) Uani 1 1 d . . . . .
H69 H 0.602781 0.477936 0.122266 0.034 Uiso 1 1 calc R U . . .
C70 C 0.5729(2) 0.43660(19) 0.23826(18) 0.0282(6) Uani 1 1 d . . . . .
C71 C 0.6193(2) 0.40738(19) 0.30088(17) 0.0273(6) Uani 1 1 d . . . . .
H71 H 0.577092 0.395345 0.349427 0.033 Uiso 1 1 calc R U . . .
C72 C 0.8063(2) 0.4532(2) 0.07939(18) 0.0295(6) Uani 1 1 d . . . . .
C73 C 0.4582(2) 0.4512(2) 0.25069(19) 0.0350(7) Uani 1 1 d . . . . .
C74 C 0.7455(2) 0.42433(19) 0.41871(17) 0.0261(6) Uani 1 1 d . . . . .
C75 C 0.7818(2) 0.4030(2) 0.48614(18) 0.0296(6) Uani 1 1 d . . . . .
H75 H 0.815911 0.353277 0.503105 0.036 Uiso 1 1 calc R U . . .
C76 C 0.7690(3) 0.4529(2) 0.52838(19) 0.0332(7) Uani 1 1 d . . . . .
C77 C 0.7151(3) 0.5258(2) 0.5068(2) 0.0365(7) Uani 1 1 d . . . . .
H77 H 0.705033 0.558988 0.535613 0.044 Uiso 1 1 calc R U . . .
C78 C 0.6767(3) 0.5481(2) 0.4410(2) 0.0355(7) Uani 1 1 d . . . . .
C79 C 0.6944(2) 0.4991(2) 0.39742(18) 0.0296(6) Uani 1 1 d . . . . .
H79 H 0.671132 0.517082 0.352191 0.035 Uiso 1 1 calc R U . . .
C80 C 0.8192(3) 0.4319(2) 0.5952(2) 0.0412(8) Uani 1 1 d . . . . .
C81 C 0.6191(3) 0.6266(2) 0.4158(2) 0.0465(9) Uani 1 1 d . . . . .
C82 C 0.9069(2) 0.37537(19) 0.34747(16) 0.0237(6) Uani 1 1 d . . . . .
C83 C 0.9619(2) 0.44938(19) 0.28790(17) 0.0258(6) Uani 1 1 d . . . . .
H83 H 0.924492 0.489694 0.257362 0.031 Uiso 1 1 calc R U . . .
C84 C 1.0714(2) 0.46341(19) 0.27379(17) 0.0263(6) Uani 1 1 d . . . . .
C85 C 1.1305(2) 0.40750(19) 0.31987(17) 0.0264(6) Uani 1 1 d . . . . .
H85 H 1.203382 0.417823 0.310609 0.032 Uiso 1 1 calc R U . . .
C86 C 1.0771(2) 0.3358(2) 0.38011(17) 0.0269(6) Uani 1 1 d . . . . .
C87 C 0.9688(2) 0.31921(19) 0.39257(16) 0.0241(6) Uani 1 1 d . . . . .
H87 H 0.936116 0.269113 0.432191 0.029 Uiso 1 1 calc R U . . .
C88 C 1.1240(2) 0.5419(2) 0.20684(19) 0.0349(7) Uani 1 1 d . . . . .
C89 C 1.1353(2) 0.2753(2) 0.43543(17) 0.0291(6) Uani 1 1 d . . . . .
F1 F 0.7845(5) 0.0645(3) 0.3391(2) 0.155(2) Uani 1 1 d . . . . .
F2 F 0.8917(2) 0.0611(2) 0.3949(3) 0.1291(18) Uani 1 1 d . . . . .
F3 F 0.7595(3) -0.02364(17) 0.4493(2) 0.140(2) Uani 1 1 d . . . . .
F4 F 0.50199(15) 0.17218(14) 0.62635(11) 0.0414(5) Uani 1 1 d . . . . .
F5 F 0.41514(14) 0.15469(15) 0.55162(12) 0.0453(5) Uani 1 1 d . . . . .
F6 F 0.48784(19) 0.04952(14) 0.62326(14) 0.0602(7) Uani 1 1 d . . . . .
F7 F 0.75832(16) 0.49363(15) 0.02226(11) 0.0467(5) Uani 1 1 d . . . . .
F8 F 0.89649(15) 0.50099(14) 0.06287(11) 0.0427(5) Uani 1 1 d . . . . .
F9 F 0.83730(19) 0.38104(13) 0.07192(12) 0.0468(5) Uani 1 1 d . . . . .
F10 F 0.41223(16) 0.43864(17) 0.19954(14) 0.0532(6) Uani 1 1 d . . . . .
F11 F 0.44075(16) 0.53086(15) 0.24458(14) 0.0504(5) Uani 1 1 d . . . . .
F12 F 0.40334(15) 0.40142(17) 0.32055(13) 0.0580(6) Uani 1 1 d . . . . .
F13 F 0.8385(2) 0.35008(16) 0.62512(14) 0.0629(7) Uani 1 1 d . . . . .
F14 F 0.91108(18) 0.47891(19) 0.57599(13) 0.0612(7) Uani 1 1 d . . . . .
F15 F 0.75805(18) 0.44772(14) 0.65260(11) 0.0478(5) Uani 1 1 d . . . . .
F16 F 0.5295(3) 0.6131(2) 0.3990(3) 0.1045(13) Uani 1 1 d . . . . .
F17 F 0.6716(3) 0.6882(2) 0.3552(2) 0.1128(15) Uani 1 1 d . . . . .
F18 F 0.5876(4) 0.6558(2) 0.4687(2) 0.1179(16) Uani 1 1 d . . . . .
F19 F 1.0986(2) 0.54802(18) 0.14243(12) 0.0674(8) Uani 1 1 d . . . . .
F20 F 1.09394(18) 0.61337(14) 0.21330(15) 0.0602(6) Uani 1 1 d . . . . .
F21 F 1.22800(15) 0.54657(15) 0.19423(13) 0.0541(6) Uani 1 1 d . . . . .
F22 F 1.12005(16) 0.19473(12) 0.44267(12) 0.0434(5) Uani 1 1 d . . . . .
F23 F 1.23725(15) 0.29439(15) 0.41815(15) 0.0591(7) Uani 1 1 d . . . . .
F24 F 1.09816(18) 0.27118(16) 0.50717(12) 0.0531(6) Uani 1 1 d . . . . .
P1 P 1.27635(5) 0.20824(4) 0.04904(4) 0.01905(14) Uani 1 1 d . . . . .
P2 P 1.28176(5) 0.10236(4) 0.21347(4) 0.01981(15) Uani 1 1 d . . . . .
Fe1 Fe 0.81699(3) 0.12199(3) 0.07002(3) 0.02836(12) Uani 1 1 d . . . . .
Ru1 Ru 1.16003(2) 0.19303(2) 0.16094(2) 0.02046(8) Uani 1 1 d . . . . .
B1 B 0.7782(2) 0.3652(2) 0.36922(18) 0.0229(6) Uani 1 1 d . . . . .

loop_
_atom_site_aniso_label
_atom_site_aniso_U_11
_atom_site_aniso_U_22
_atom_site_aniso_U_33
_atom_site_aniso_U_23
_atom_site_aniso_U_13
_atom_site_aniso_U_12
C1 0.0199(13) 0.0312(15) 0.0182(13) -0.0017(12) -0.0035(10) 0.0062(11)
C2 0.0173(12) 0.0319(15) 0.0230(14) -0.0084(12) -0.0028(10) 0.0009(11)
C3 0.0288(14) 0.0296(15) 0.0220(14) -0.0089(12) -0.0088(11) -0.0023(11)
C4 0.0361(16) 0.0376(17) 0.0233(15) -0.0133(13) -0.0088(12) 0.0043(13)
C5 0.061(2) 0.0335(17) 0.0295(17) -0.0125(14) -0.0163(15) 0.0101(16)
C6 0.061(2) 0.0325(18) 0.0349(18) -0.0083(15) -0.0204(16) -0.0077(15)
C7 0.0385(18) 0.045(2) 0.0365(18) -0.0014(16) -0.0095(15) -0.0143(15)
C8 0.0263(15) 0.0400(18) 0.0375(18) -0.0045(15) -0.0054(13) -0.0012(13)
C9 0.0170(12) 0.0428(18) 0.0229(14) -0.0093(13) -0.0011(11) 0.0010(12)
C10 0.0200(14) 0.050(2) 0.0296(16) 0.0020(15) -0.0039(12) -0.0048(13)
C11 0.0236(15) 0.079(3) 0.0214(15) -0.0033(16) -0.0040(12) 0.0008(16)
C12 0.0287(16) 0.080(3) 0.0311(17) -0.0290(18) -0.0079(13) 0.0065(17)
C13 0.0275(15) 0.052(2) 0.0325(16) -0.0231(15) -0.0069(13) 0.0042(14)
C14 0.0226(14) 0.0437(19) 0.0361(17) -0.0129(15) -0.0100(13) 0.0047(13)
C15 0.0339(17) 0.0363(18) 0.050(2) -0.0152(16) -0.0074(15) 0.0016(14)
C16 0.0292(16) 0.056(2) 0.049(2) -0.0296(18) -0.0080(15) 0.0002(15)
C17 0.0217(14) 0.054(2) 0.0281(16) -0.0101(15) -0.0017(12) 0.0042(14)
C18 0.0189(13) 0.0385(17) 0.0438(18) -0.0167(15) -0.0010(12) -0.0013(12)
C19 0.0243(15) 0.0397(19) 0.057(2) -0.0182(17) -0.0014(15) 0.0028(13)
C20 0.0307(16) 0.0399(19) 0.055(2) -0.0208(17) -0.0024(15) 0.0053(14)
C21 0.0266(15) 0.0357(17) 0.0450(19) -0.0224(15) 0.0010(13) 0.0026(12)
C22 0.0348(17) 0.0416(19) 0.0423(19) -0.0214(16) -0.0008(14) 0.0056(14)
C23 0.0382(18) 0.048(2) 0.0422(19) -0.0243(17) -0.0067(15) 0.0038(15)
C24 0.0441(19) 0.046(2) 0.0371(18) -0.0192(16) -0.0003(15) -0.0064(16)
C25 0.050(2) 0.0377(19) 0.0361(18) -0.0108(16) -0.0046(15) -0.0027(15)
C26 0.0378(17) 0.0421(19) 0.046(2) -0.0233(16) -0.0073(15) 0.0028(14)
C27 0.0284(15) 0.063(2) 0.0376(18) -0.0316(17) -0.0029(13) 0.0146(15)
C28 0.0379(16) 0.0350(17) 0.0206(14) -0.0147(13) -0.0008(12) 0.0103(13)
C29 0.0419(17) 0.0308(16) 0.0358(17) -0.0222(14) -0.0032(14) 0.0063(13)
C30 0.076(3) 0.0232(17) 0.0285(17) -0.0068(14) 0.0035(16) 0.0169(16)
C31 0.060(2) 0.056(2) 0.0418(19) -0.0278(18) -0.0235(17) 0.0435(19)
C32 0.0207(13) 0.0269(14) 0.0181(13) -0.0067(11) -0.0016(10) -0.0038(10)
C33 0.063(2) 0.0294(17) 0.0344(18) -0.0105(14) -0.0246(16) 0.0023(15)
C34 0.078(3) 0.0328(19) 0.045(2) -0.0049(16) -0.040(2) 0.0033(18)
C35 0.056(2) 0.046(2) 0.0258(16) -0.0066(15) -0.0200(15) -0.0060(16)
C36 0.0423(18) 0.052(2) 0.0305(17) -0.0233(16) -0.0127(14) -0.0003(15)
C37 0.0315(15) 0.0370(17) 0.0303(16) -0.0165(14) -0.0085(13) 0.0043(13)
C38 0.0242(13) 0.0216(14) 0.0224(13) -0.0065(11) -0.0046(11) -0.0017(11)
C39 0.0264(14) 0.0286(15) 0.0272(15) -0.0114(13) -0.0004(11) -0.0052(12)
C40 0.0260(15) 0.0371(18) 0.0330(17) -0.0108(14) 0.0031(12) -0.0077(13)
C41 0.0345(17) 0.0412(19) 0.0405(18) -0.0111(16) -0.0059(14) -0.0159(14)
C42 0.058(2) 0.061(3) 0.0377(19) -0.0253(19) 0.0008(16) -0.033(2)
C43 0.0424(18) 0.045(2) 0.0290(16) -0.0185(15) 0.0006(14) -0.0174(15)
C44 0.0216(13) 0.0266(14) 0.0206(13) -0.0097(12) -0.0007(10) 0.0005(11)
C45 0.0234(13) 0.0260(15) 0.0200(13) -0.0068(12) -0.0013(11) 0.0036(11)
C46 0.0245(13) 0.0252(14) 0.0177(13) -0.0063(11) -0.0077(10) 0.0004(11)
C47 0.0247(13) 0.0273(15) 0.0256(14) -0.0062(12) -0.0083(11) 0.0006(11)
C48 0.0338(15) 0.0274(16) 0.0307(16) -0.0058(13) -0.0134(13) 0.0031(12)
C49 0.0387(16) 0.0284(16) 0.0196(14) -0.0014(12) -0.0076(12) -0.0044(12)
C50 0.0267(14) 0.0351(16) 0.0191(14) -0.0067(12) 0.0003(11) -0.0043(12)
C51 0.0261(13) 0.0247(14) 0.0189(13) -0.0067(11) -0.0043(11) 0.0004(11)
C52 0.0230(13) 0.0226(14) 0.0254(14) -0.0083(12) -0.0075(11) 0.0031(11)
C53 0.0288(14) 0.0289(16) 0.0256(14) -0.0085(13) -0.0054(12) 0.0003(12)
C54 0.0400(17) 0.0306(16) 0.0269(15) -0.0106(13) -0.0117(13) 0.0019(13)
C55 0.0359(16) 0.0353(18) 0.0432(18) -0.0204(15) -0.0176(14) 0.0028(13)
C56 0.0266(15) 0.051(2) 0.049(2) -0.0248(18) -0.0032(14) -0.0086(14)
C57 0.0297(15) 0.0429(19) 0.0323(16) -0.0174(15) -0.0001(13) -0.0083(13)
C58 0.0188(12) 0.0241(14) 0.0199(13) -0.0071(11) -0.0063(10) 0.0001(10)
C59 0.0216(13) 0.0286(15) 0.0211(13) -0.0104(12) -0.0007(11) -0.0019(11)
C60 0.0289(14) 0.0279(15) 0.0272(15) -0.0123(13) -0.0030(12) 0.0001(12)
C61 0.0269(14) 0.0251(15) 0.0275(15) -0.0071(12) -0.0034(12) -0.0028(11)
C62 0.0208(13) 0.0271(14) 0.0219(13) -0.0055(12) -0.0027(11) -0.0018(11)
C63 0.0198(12) 0.0244(14) 0.0232(13) -0.0086(11) -0.0044(10) 0.0008(10)
C64 0.0444(19) 0.0295(17) 0.0450(19) -0.0195(16) 0.0125(15) -0.0071(14)
C65 0.0251(14) 0.0299(16) 0.0326(16) -0.0072(13) 0.0008(12) -0.0018(12)
C66 0.0231(13) 0.0229(14) 0.0263(14) -0.0069(12) -0.0038(11) -0.0033(11)
C67 0.0234(13) 0.0207(14) 0.0257(14) -0.0077(12) -0.0029(11) -0.0036(10)
C68 0.0279(14) 0.0249(15) 0.0261(14) -0.0071(12) -0.0057(11) -0.0037(11)
C69 0.0283(14) 0.0275(15) 0.0297(15) -0.0079(13) -0.0124(12) -0.0009(12)
C70 0.0241(14) 0.0270(15) 0.0325(15) -0.0101(13) -0.0071(12) -0.0011(11)
C71 0.0231(13) 0.0280(15) 0.0262(14) -0.0071(12) -0.0030(11) -0.0014(11)
C72 0.0310(15) 0.0312(16) 0.0280(15) -0.0131(13) -0.0072(12) -0.0027(12)
C73 0.0265(15) 0.0383(18) 0.0367(17) -0.0090(14) -0.0109(13) 0.0034(13)
C74 0.0208(13) 0.0253(14) 0.0259(14) -0.0068(12) 0.0013(11) -0.0041(11)
C75 0.0313(15) 0.0276(15) 0.0284(15) -0.0111(13) -0.0035(12) 0.0030(12)
C76 0.0364(16) 0.0311(16) 0.0302(16) -0.0123(13) -0.0030(13) -0.0025(13)
C77 0.0377(17) 0.0330(17) 0.0408(18) -0.0185(15) -0.0058(14) 0.0037(13)
C78 0.0343(16) 0.0311(17) 0.0403(18) -0.0152(14) -0.0049(14) 0.0034(13)
C79 0.0316(15) 0.0266(15) 0.0288(15) -0.0093(13) -0.0068(12) 0.0035(12)
C80 0.0470(19) 0.044(2) 0.0379(18) -0.0228(16) -0.0082(15) 0.0040(15)
C81 0.056(2) 0.0367(19) 0.052(2) -0.0210(17) -0.0162(18) 0.0145(16)
C82 0.0217(13) 0.0282(15) 0.0217(13) -0.0107(12) -0.0039(10) -0.0001(11)
C83 0.0217(13) 0.0253(15) 0.0288(15) -0.0091(12) -0.0051(11) -0.0011(11)
C84 0.0254(14) 0.0274(15) 0.0242(14) -0.0100(12) -0.0019(11) -0.0052(11)
C85 0.0195(13) 0.0321(15) 0.0291(15) -0.0152(12) -0.0027(11) -0.0011(11)
C86 0.0240(13) 0.0317(16) 0.0270(14) -0.0140(12) -0.0057(11) 0.0026(11)
C87 0.0207(13) 0.0238(14) 0.0215(13) -0.0044(11) -0.0006(10) -0.0020(10)
C88 0.0265(15) 0.0374(18) 0.0328(16) -0.0056(14) -0.0054(12) -0.0075(13)
C89 0.0227(13) 0.0323(16) 0.0277(15) -0.0079(13) -0.0038(11) -0.0007(12)
F1 0.282(6) 0.141(4) 0.103(3) -0.100(3) -0.074(4) 0.116(4)
F2 0.0564(17) 0.082(2) 0.253(5) -0.109(3) 0.037(2) 0.0000(15)
F3 0.162(3) 0.0330(14) 0.155(3) -0.0359(18) 0.107(3) -0.0103(17)
F4 0.0323(9) 0.0590(13) 0.0295(10) -0.0193(9) 0.0037(8) -0.0035(9)
F5 0.0208(9) 0.0714(15) 0.0446(11) -0.0255(11) -0.0036(8) -0.0029(9)
F6 0.0584(14) 0.0318(11) 0.0554(14) 0.0000(10) 0.0259(11) -0.0053(10)
F7 0.0437(11) 0.0616(14) 0.0238(9) -0.0049(9) -0.0084(8) 0.0051(10)
F8 0.0355(10) 0.0544(13) 0.0346(10) -0.0203(10) 0.0055(8) -0.0144(9)
F9 0.0690(14) 0.0347(11) 0.0373(11) -0.0191(9) -0.0040(10) 0.0042(10)
F10 0.0300(10) 0.0783(16) 0.0658(15) -0.0374(13) -0.0236(10) 0.0092(10)
F11 0.0352(10) 0.0504(13) 0.0672(15) -0.0239(11) -0.0139(10) 0.0140(9)
F12 0.0200(9) 0.0723(16) 0.0524(13) 0.0029(12) -0.0009(9) -0.0018(9)
F13 0.104(2) 0.0539(14) 0.0511(14) -0.0288(12) -0.0453(14) 0.0346(14)
F14 0.0454(12) 0.100(2) 0.0449(13) -0.0351(13) -0.0104(10) -0.0104(12)
F15 0.0640(14) 0.0503(13) 0.0313(10) -0.0215(10) -0.0047(9) 0.0022(10)
F16 0.077(2) 0.068(2) 0.188(4) -0.049(2) -0.072(2) 0.0391(16)
F17 0.081(2) 0.0508(17) 0.133(3) 0.0196(18) 0.016(2) 0.0220(15)
F18 0.194(4) 0.108(3) 0.095(2) -0.069(2) -0.071(3) 0.112(3)
F19 0.0750(17) 0.0734(17) 0.0293(11) 0.0080(11) -0.0137(11) -0.0382(14)
F20 0.0501(13) 0.0271(11) 0.0760(17) -0.0016(11) 0.0057(12) -0.0051(9)
F21 0.0273(10) 0.0515(13) 0.0534(13) 0.0074(11) -0.0008(9) -0.0074(9)
F22 0.0469(11) 0.0308(10) 0.0475(12) -0.0064(9) -0.0177(9) 0.0067(8)
F23 0.0231(9) 0.0552(14) 0.0714(16) 0.0060(12) -0.0135(10) -0.0023(9)
F24 0.0580(13) 0.0715(16) 0.0322(11) -0.0183(11) -0.0197(10) 0.0173(12)
P1 0.0192(3) 0.0203(3) 0.0160(3) -0.0066(3) -0.0016(2) -0.0013(2)
P2 0.0180(3) 0.0224(3) 0.0167(3) -0.0059(3) -0.0027(2) 0.0013(2)
Fe1 0.0184(2) 0.0394(3) 0.0245(2) -0.0093(2) -0.00523(18) -0.00094(19)
Ru1 0.01998(12) 0.02276(13) 0.01603(12) -0.00606(9) -0.00192(8) 0.00311(8)
B1 0.0204(14) 0.0234(15) 0.0191(14) -0.0046(12) 0.0002(11) 0.0000(12)

loop_
_atom_type_symbol
_atom_type_description
_atom_type_scat_dispersion_real
_atom_type_scat_dispersion_imag
_atom_type_scat_source
C C 0.0181 0.0091 'International Tables Vol C Tables 4.2.6.8 and 6.1.1.4'
H H 0.0000 0.0000 'International Tables Vol C Tables 4.2.6.8 and 6.1.1.4'
F F 0.0727 0.0534 'International Tables Vol C Tables 4.2.6.8 and 6.1.1.4'
P P 0.2955 0.4335 'International Tables Vol C Tables 4.2.6.8 and 6.1.1.4'
Fe Fe -1.1336 3.1974 'International Tables Vol C Tables 4.2.6.8 and 6.1.1.4'
Ru Ru 0.0552 3.2960 'International Tables Vol C Tables 4.2.6.8 and 6.1.1.4'
B B 0.0090 0.0039 'International Tables Vol C Tables 4.2.6.8 and 6.1.1.4'

loop_
_geom_angle_atom_site_label_1
_geom_angle_atom_site_label_2
_geom_angle_atom_site_label_3
_geom_angle
_geom_angle_site_symmetry_1
_geom_angle_site_symmetry_3
_geom_angle_publ_flag
C2 C1 Ru1 170.6(2) . . ?
C1 C2 C9 121.0(3) . . ?
C1 C2 C3 120.6(3) . . ?
C9 C2 C3 118.4(3) . . ?
C4 C3 C8 118.3(3) . . ?
C4 C3 C2 121.4(3) . . ?
C8 C3 C2 120.2(3) . . ?
C3 C4 C5 121.0(3) . . ?
C3 C4 H4 119.5 . . ?
C5 C4 H4 119.5 . . ?
C4 C5 C6 119.7(3) . . ?
C4 C5 H5 120.1 . . ?
C6 C5 H5 120.1 . . ?
C7 C6 C5 120.0(3) . . ?
C7 C6 H6 120.0 . . ?
C5 C6 H6 120.0 . . ?
C6 C7 C8 120.2(3) . . ?
C6 C7 H7 119.9 . . ?
C8 C7 H7 119.9 . . ?
C7 C8 C3 120.8(3) . . ?
C7 C8 H8 119.6 . . ?
C3 C8 H8 119.6 . . ?
C10 C9 C13 107.1(3) . . ?
C10 C9 C2 127.5(3) . . ?
C13 C9 C2 125.2(3) . . ?
C10 C9 Fe1 68.20(17) . . ?
C13 C9 Fe1 68.71(17) . . ?
C2 C9 Fe1 131.1(2) . . ?
C9 C10 C11 108.2(3) . . ?
C9 C10 Fe1 71.58(17) . . ?
C11 C10 Fe1 69.52(18) . . ?
C9 C10 H10 125.9 . . ?
C11 C10 H10 125.9 . . ?
Fe1 C10 H10 124.6 . . ?
C12 C11 C10 108.1(3) . . ?
C12 C11 Fe1 69.68(19) . . ?
C10 C11 Fe1 69.55(18) . . ?
C12 C11 H11 126.0 . . ?
C10 C11 H11 126.0 . . ?
Fe1 C11 H11 126.4 . . ?
C11 C12 C13 108.5(3) . . ?
C11 C12 Fe1 70.0(2) . . ?
C13 C12 Fe1 70.58(19) . . ?
C11 C12 H12 125.8 . . ?
C13 C12 H12 125.8 . . ?
Fe1 C12 H12 125.2 . . ?
C12 C13 C9 108.0(3) . . ?
C12 C13 Fe1 68.9(2) . . ?
C9 C13 Fe1 70.80(19) . . ?
C12 C13 H13 126.0 . . ?
C9 C13 H13 126.0 . . ?
Fe1 C13 H13 125.9 . . ?
C15 C14 C18 108.3(3) . . ?
C15 C14 Fe1 70.49(19) . . ?
C18 C14 Fe1 69.34(17) . . ?
C15 C14 H14 125.8 . . ?
C18 C14 H14 125.8 . . ?
Fe1 C14 H14 125.9 . . ?
C16 C15 C14 108.2(3) . . ?
C16 C15 Fe1 70.0(2) . . ?
C14 C15 Fe1 69.4(2) . . ?
C16 C15 H15 125.9 . . ?
C14 C15 H15 125.9 . . ?
Fe1 C15 H15 126.3 . . ?
C15 C16 C17 108.9(3) . . ?
C15 C16 Fe1 70.1(2) . . ?
C17 C16 Fe1 70.1(2) . . ?
C15 C16 H16 125.5 . . ?
C17 C16 H16 125.5 . . ?
Fe1 C16 H16 125.8 . . ?
C16 C17 C18 107.5(3) . . ?
C16 C17 Fe1 69.8(2) . . ?
C18 C17 Fe1 68.74(18) . . ?
C16 C17 H17 126.3 . . ?
C18 C17 H17 126.3 . . ?
Fe1 C17 H17 126.7 . . ?
C19 C18 C14 125.5(3) . . ?
C19 C18 C17 127.3(3) . . ?
C14 C18 C17 107.1(3) . . ?
C19 C18 Fe1 127.1(2) . . ?
C14 C18 Fe1 69.75(17) . . ?
C17 C18 Fe1 70.30(17) . . ?
C20 C19 C18 174.9(4) . . ?
C19 C20 C21 171.1(4) . . ?
C22 C21 C26 118.7(3) . . ?
C22 C21 C20 120.9(3) . . ?
C26 C21 C20 120.1(3) . . ?
C23 C22 C21 120.3(4) . . ?
C23 C22 H22 119.8 . . ?
C21 C22 H22 119.8 . . ?
C24 C23 C22 120.4(4) . . ?
C24 C23 H23 119.8 . . ?
C22 C23 H23 119.8 . . ?
C23 C24 C25 120.1(3) . . ?
C23 C24 H24 119.9 . . ?
C25 C24 H24 119.9 . . ?
C26 C25 C24 119.3(4) . . ?
C26 C25 H25 120.4 . . ?
C24 C25 H25 120.4 . . ?
C25 C26 C21 121.1(3) . . ?
C25 C26 H26 119.4 . . ?
C21 C26 H26 119.4 . . ?
C31 C27 C28 108.1(3) . . ?
C31 C27 Ru1 72.28(18) . . ?
C28 C27 Ru1 71.86(17) . . ?
C31 C27 H27 126.0 . . ?
C28 C27 H27 126.0 . . ?
Ru1 C27 H27 121.6 . . ?
C27 C28 C29 108.1(3) . . ?
C27 C28 Ru1 71.59(17) . . ?
C29 C28 Ru1 73.21(17) . . ?
C27 C28 H28 126.0 . . ?
C29 C28 H28 126.0 . . ?
Ru1 C28 H28 121.0 . . ?
C28 C29 C30 107.5(3) . . ?
C28 C29 Ru1 70.55(17) . . ?
C30 C29 Ru1 72.09(19) . . ?
C28 C29 H29 126.2 . . ?
C30 C29 H29 126.2 . . ?
Ru1 C29 H29 122.8 . . ?
C31 C30 C29 108.4(3) . . ?
C31 C30 Ru1 70.9(2) . . ?
C29 C30 Ru1 71.95(18) . . ?
C31 C30 H30 125.8 . . ?
C29 C30 H30 125.8 . . ?
Ru1 C30 H30 123.0 . . ?
C30 C31 C27 107.9(3) . . ?
C30 C31 Ru1 73.06(19) . . ?
C27 C31 Ru1 71.35(19) . . ?
C30 C31 H31 126.0 . . ?
C27 C31 H31 126.0 . . ?
Ru1 C31 H31 121.3 . . ?
C37 C32 C33 119.6(3) . . ?
C37 C32 P1 123.2(2) . . ?
C33 C32 P1 117.1(2) . . ?
C32 C33 C34 120.3(3) . . ?
C32 C33 H33 119.8 . . ?
C34 C33 H33 119.8 . . ?
C35 C34 C33 119.8(4) . . ?
C35 C34 H34 120.1 . . ?
C33 C34 H34 120.1 . . ?
C36 C35 C34 119.8(3) . . ?
C36 C35 H35 120.1 . . ?
C34 C35 H35 120.1 . . ?
C35 C36 C37 120.5(3) . . ?
C35 C36 H36 119.8 . . ?
C37 C36 H36 119.8 . . ?
C32 C37 C36 120.0(3) . . ?
C32 C37 H37 120.0 . . ?
C36 C37 H37 120.0 . . ?
C43 C38 C39 118.9(3) . . ?
C43 C38 P1 121.1(2) . . ?
C39 C38 P1 120.0(2) . . ?
C40 C39 C38 120.4(3) . . ?
C40 C39 H39 119.8 . . ?
C38 C39 H39 119.8 . . ?
C41 C40 C39 120.2(3) . . ?
C41 C40 H40 119.9 . . ?
C39 C40 H40 119.9 . . ?
C40 C41 C42 119.7(3) . . ?
C40 C41 H41 120.1 . . ?
C42 C41 H41 120.1 . . ?
C41 C42 C43 120.5(3) . . ?
C41 C42 H42 119.8 . . ?
C43 C42 H42 119.8 . . ?
C42 C43 C38 120.3(3) . . ?
C42 C43 H43 119.8 . . ?
C38 C43 H43 119.8 . . ?
C45 C44 P1 107.13(19) . . ?
C45 C44 H44A 110.3 . . ?
P1 C44 H44A 110.3 . . ?
C45 C44 H44B 110.3 . . ?
P1 C44 H44B 110.3 . . ?
H44A C44 H44B 108.5 . . ?
C44 C45 P2 111.46(19) . . ?
C44 C45 H45A 109.3 . . ?
P2 C45 H45A 109.3 . . ?
C44 C45 H45B 109.3 . . ?
P2 C45 H45B 109.3 . . ?
H45A C45 H45B 108.0 . . ?
C47 C46 C51 119.5(3) . . ?
C47 C46 P2 120.3(2) . . ?
C51 C46 P2 120.1(2) . . ?
C48 C47 C46 120.2(3) . . ?
C48 C47 H47 119.9 . . ?
C46 C47 H47 119.9 . . ?
C47 C48 C49 119.7(3) . . ?
C47 C48 H48 120.2 . . ?
C49 C48 H48 120.2 . . ?
C50 C49 C48 120.4(3) . . ?
C50 C49 H49 119.8 . . ?
C48 C49 H49 119.8 . . ?
C49 C50 C51 120.1(3) . . ?
C49 C50 H50 120.0 . . ?
C51 C50 H50 120.0 . . ?
C50 C51 C46 120.1(3) . . ?
C50 C51 H51 120.0 . . ?
C46 C51 H51 120.0 . . ?
C53 C52 C57 118.5(3) . . ?
C53 C52 P2 118.9(2) . . ?
C57 C52 P2 122.6(2) . . ?
C54 C53 C52 121.0(3) . . ?
C54 C53 H53 119.5 . . ?
C52 C53 H53 119.5 . . ?
C55 C54 C53 120.2(3) . . ?
C55 C54 H54 119.9 . . ?
C53 C54 H54 119.9 . . ?
C56 C55 C54 119.5(3) . . ?
C56 C55 H55 120.3 . . ?
C54 C55 H55 120.3 . . ?
C55 C56 C57 120.9(3) . . ?
C55 C56 H56 119.5 . . ?
C57 C56 H56 119.5 . . ?
C56 C57 C52 119.9(3) . . ?
C56 C57 H57 120.1 . . ?
C52 C57 H57 120.1 . . ?
C63 C58 C59 115.6(3) . . ?
C63 C58 B1 124.0(2) . . ?
C59 C58 B1 120.2(2) . . ?
C60 C59 C58 123.1(3) . . ?
C60 C59 H59 118.5 . . ?
C58 C59 H59 118.5 . . ?
C59 C60 C61 120.5(3) . . ?
C59 C60 C64 119.7(3) . . ?
C61 C60 C64 119.8(3) . . ?
C62 C61 C60 117.6(3) . . ?
C62 C61 H61 121.2 . . ?
C60 C61 H61 121.2 . . ?
C61 C62 C63 121.3(3) . . ?
C61 C62 C65 119.6(3) . . ?
C63 C62 C65 119.1(3) . . ?
C62 C63 C58 121.9(3) . . ?
C62 C63 H63 119.0 . . ?
C58 C63 H63 119.0 . . ?
F3 C64 F2 109.9(4) . . ?
F3 C64 F1 106.1(4) . . ?
F2 C64 F1 96.5(4) . . ?
F3 C64 C60 116.7(3) . . ?
F2 C64 C60 113.9(3) . . ?
F1 C64 C60 111.7(3) . . ?
F6 C65 F4 105.9(3) . . ?
F6 C65 F5 107.5(3) . . ?
F4 C65 F5 105.2(3) . . ?
F6 C65 C62 112.9(3) . . ?
F4 C65 C62 113.0(3) . . ?
F5 C65 C62 111.9(3) . . ?
C67 C66 C71 116.0(3) . . ?
C67 C66 B1 124.5(2) . . ?
C71 C66 B1 119.5(2) . . ?
C66 C67 C68 121.8(3) . . ?
C66 C67 H67 119.1 . . ?
C68 C67 H67 119.1 . . ?
C69 C68 C67 121.1(3) . . ?
C69 C68 C72 120.7(3) . . ?
C67 C68 C72 118.3(3) . . ?
C68 C69 C70 117.7(3) . . ?
C68 C69 H69 121.1 . . ?
C70 C69 H69 121.1 . . ?
C71 C70 C69 121.0(3) . . ?
C71 C70 C73 119.0(3) . . ?
C69 C70 C73 119.9(3) . . ?
C70 C71 C66 122.2(3) . . ?
C70 C71 H71 118.9 . . ?
C66 C71 H71 118.9 . . ?
F7 C72 F8 105.5(3) . . ?
F7 C72 F9 106.6(2) . . ?
F8 C72 F9 104.7(3) . . ?
F7 C72 C68 112.8(3) . . ?
F8 C72 C68 112.9(2) . . ?
F9 C72 C68 113.5(3) . . ?
F12 C73 F11 104.9(3) . . ?
F12 C73 F10 107.7(3) . . ?
F11 C73 F10 106.0(3) . . ?
F12 C73 C70 112.7(3) . . ?
F11 C73 C70 112.5(3) . . ?
F10 C73 C70 112.5(3) . . ?
C79 C74 C75 115.3(3) . . ?
C79 C74 B1 127.0(3) . . ?
C75 C74 B1 117.3(3) . . ?
C76 C75 C74 122.7(3) . . ?
C76 C75 H75 118.7 . . ?
C74 C75 H75 118.7 . . ?
C75 C76 C77 120.6(3) . . ?
C75 C76 C80 120.3(3) . . ?
C77 C76 C80 119.0(3) . . ?
C76 C77 C78 118.1(3) . . ?
C76 C77 H77 120.9 . . ?
C78 C77 H77 120.9 . . ?
C77 C78 C79 120.4(3) . . ?
C77 C78 C81 119.5(3) . . ?
C79 C78 C81 120.1(3) . . ?
C78 C79 C74 122.7(3) . . ?
C78 C79 H79 118.6 . . ?
C74 C79 H79 118.6 . . ?
F13 C80 F15 106.2(3) . . ?
F13 C80 F14 107.7(3) . . ?
F15 C80 F14 105.9(3) . . ?
F13 C80 C76 112.9(3) . . ?
F15 C80 C76 112.2(3) . . ?
F14 C80 C76 111.6(3) . . ?
F17 C81 F18 108.1(4) . . ?
F17 C81 F16 105.1(4) . . ?
F18 C81 F16 102.3(4) . . ?
F17 C81 C78 114.1(3) . . ?
F18 C81 C78 113.7(3) . . ?
F16 C81 C78 112.5(3) . . ?
C87 C82 C83 115.7(2) . . ?
C87 C82 B1 123.1(2) . . ?
C83 C82 B1 120.5(3) . . ?
C84 C83 C82 121.3(3) . . ?
C84 C83 H83 119.3 . . ?
C82 C83 H83 119.3 . . ?
C85 C84 C83 121.8(3) . . ?
C85 C84 C88 120.5(3) . . ?
C83 C84 C88 117.7(3) . . ?
C86 C85 C84 117.5(3) . . ?
C86 C85 H85 121.2 . . ?
C84 C85 H85 121.2 . . ?
C85 C86 C87 121.2(3) . . ?
C85 C86 C89 120.3(3) . . ?
C87 C86 C89 118.4(3) . . ?
C86 C87 C82 122.4(3) . . ?
C86 C87 H87 118.8 . . ?
C82 C87 H87 118.8 . . ?
F21 C88 F20 106.6(3) . . ?
F21 C88 F19 107.4(3) . . ?
F20 C88 F19 103.1(3) . . ?
F21 C88 C84 113.5(3) . . ?
F20 C88 C84 113.5(3) . . ?
F19 C88 C84 112.1(3) . . ?
F23 C89 F22 107.6(3) . . ?
F23 C89 F24 107.0(3) . . ?
F22 C89 F24 103.6(3) . . ?
F23 C89 C86 114.3(3) . . ?
F22 C89 C86 112.2(2) . . ?
F24 C89 C86 111.4(3) . . ?
C32 P1 C38 101.48(13) . . ?
C32 P1 C44 106.22(13) . . ?
C38 P1 C44 103.39(13) . . ?
C32 P1 Ru1 120.48(9) . . ?
C38 P1 Ru1 116.92(9) . . ?
C44 P1 Ru1 106.72(9) . . ?
C46 P2 C52 102.15(13) . . ?
C46 P2 C45 106.21(13) . . ?
C52 P2 C45 105.63(13) . . ?
C46 P2 Ru1 115.23(9) . . ?
C52 P2 Ru1 116.79(9) . . ?
C45 P2 Ru1 109.85(9) . . ?
C12 Fe1 C18 112.27(14) . . ?
C12 Fe1 C11 40.28(17) . . ?
C18 Fe1 C11 139.97(14) . . ?
C12 Fe1 C10 68.39(16) . . ?
C18 Fe1 C10 179.10(14) . . ?
C11 Fe1 C10 40.93(14) . . ?
C12 Fe1 C14 108.68(14) . . ?
C18 Fe1 C14 40.92(14) . . ?
C11 Fe1 C14 109.97(14) . . ?
C10 Fe1 C14 139.65(14) . . ?
C12 Fe1 C16 174.01(16) . . ?
C18 Fe1 C16 68.09(14) . . ?
C11 Fe1 C16 135.71(18) . . ?
C10 Fe1 C16 111.31(15) . . ?
C14 Fe1 C16 67.43(14) . . ?
C12 Fe1 C15 134.23(16) . . ?
C18 Fe1 C15 68.16(14) . . ?
C11 Fe1 C15 108.40(17) . . ?
C10 Fe1 C15 111.87(15) . . ?
C14 Fe1 C15 40.06(14) . . ?
C16 Fe1 C15 39.91(15) . . ?
C12 Fe1 C13 40.49(14) . . ?
C18 Fe1 C13 111.93(14) . . ?
C11 Fe1 C13 67.90(16) . . ?
C10 Fe1 C13 68.13(15) . . ?
C14 Fe1 C13 136.63(13) . . ?
C16 Fe1 C13 145.39(15) . . ?
C15 Fe1 C13 174.66(14) . . ?
C12 Fe1 C17 143.80(16) . . ?
C18 Fe1 C17 40.96(13) . . ?
C11 Fe1 C17 175.64(17) . . ?
C10 Fe1 C17 138.16(14) . . ?
C14 Fe1 C17 68.20(13) . . ?
C16 Fe1 C17 40.05(15) . . ?
C15 Fe1 C17 67.56(15) . . ?
C13 Fe1 C17 116.25(15) . . ?
C12 Fe1 C9 68.06(13) . . ?
C18 Fe1 C9 139.28(13) . . ?
C11 Fe1 C9 67.94(13) . . ?
C10 Fe1 C9 40.22(13) . . ?
C14 Fe1 C9 176.70(13) . . ?
C16 Fe1 C9 115.86(13) . . ?
C15 Fe1 C9 142.62(14) . . ?
C13 Fe1 C9 40.49(13) . . ?
C17 Fe1 C9 114.07(12) . . ?
C1 Ru1 C27 92.17(13) . . ?
C1 Ru1 C28 116.24(12) . . ?
C27 Ru1 C28 36.55(12) . . ?
C1 Ru1 C31 103.29(14) . . ?
C27 Ru1 C31 36.36(15) . . ?
C28 Ru1 C31 60.73(12) . . ?
C1 Ru1 C29 151.46(12) . . ?
C27 Ru1 C29 60.52(13) . . ?
C28 Ru1 C29 36.24(12) . . ?
C31 Ru1 C29 60.38(14) . . ?
C1 Ru1 C30 138.32(14) . . ?
C27 Ru1 C30 60.19(15) . . ?
C28 Ru1 C30 60.21(12) . . ?
C31 Ru1 C30 36.03(16) . . ?
C29 Ru1 C30 35.96(13) . . ?
C1 Ru1 P1 86.92(9) . . ?
C27 Ru1 P1 148.18(10) . . ?
C28 Ru1 P1 156.64(9) . . ?
C31 Ru1 P1 113.23(10) . . ?
C29 Ru1 P1 120.41(9) . . ?
C30 Ru1 P1 100.94(9) . . ?
C1 Ru1 P2 93.08(9) . . ?
C27 Ru1 P2 129.76(10) . . ?
C28 Ru1 P2 98.79(8) . . ?
C31 Ru1 P2 157.89(10) . . ?
C29 Ru1 P2 98.44(9) . . ?
C30 Ru1 P2 128.42(12) . . ?
P1 Ru1 P2 82.01(2) . . ?
C82 B1 C58 112.2(2) . . ?
C82 B1 C74 103.8(2) . . ?
C58 B1 C74 111.9(2) . . ?
C82 B1 C66 112.6(2) . . ?
C58 B1 C66 104.3(2) . . ?
C74 B1 C66 112.2(2) . . ?

loop_
_geom_bond_atom_site_label_1
_geom_bond_atom_site_label_2
_geom_bond_distance
_geom_bond_site_symmetry_2
_geom_bond_publ_flag
C1 C2 1.314(4) . ?
C1 Ru1 1.855(3) . ?
C2 C9 1.478(4) . ?
C2 C3 1.505(4) . ?
C3 C4 1.387(4) . ?
C3 C8 1.395(4) . ?
C4 C5 1.390(5) . ?
C4 H4 0.9300 . ?
C5 C6 1.394(5) . ?
C5 H5 0.9300 . ?
C6 C7 1.368(6) . ?
C6 H6 0.9300 . ?
C7 C8 1.393(5) . ?
C7 H7 0.9300 . ?
C8 H8 0.9300 . ?
C9 C10 1.422(5) . ?
C9 C13 1.437(5) . ?
C9 Fe1 2.090(3) . ?
C10 C11 1.430(5) . ?
C10 Fe1 2.046(3) . ?
C10 H10 0.9300 . ?
C11 C12 1.407(6) . ?
C11 Fe1 2.045(3) . ?
C11 H11 0.9300 . ?
C12 C13 1.420(5) . ?
C12 Fe1 2.041(4) . ?
C12 H12 0.9300 . ?
C13 Fe1 2.062(4) . ?
C13 H13 0.9300 . ?
C14 C15 1.407(5) . ?
C14 C18 1.429(5) . ?
C14 Fe1 2.047(3) . ?
C14 H14 0.9300 . ?
C15 C16 1.406(5) . ?
C15 Fe1 2.061(4) . ?
C15 H15 0.9300 . ?
C16 C17 1.411(5) . ?
C16 Fe1 2.059(4) . ?
C16 H16 0.9300 . ?
C17 C18 1.436(5) . ?
C17 Fe1 2.063(3) . ?
C17 H17 0.9300 . ?
C18 C19 1.414(5) . ?
C18 Fe1 2.042(3) . ?
C19 C20 1.195(5) . ?
C20 C21 1.430(5) . ?
C21 C22 1.391(5) . ?
C21 C26 1.397(5) . ?
C22 C23 1.384(5) . ?
C22 H22 0.9300 . ?
C23 C24 1.376(6) . ?
C23 H23 0.9300 . ?
C24 C25 1.398(5) . ?
C24 H24 0.9300 . ?
C25 C26 1.376(5) . ?
C25 H25 0.9300 . ?
C26 H26 0.9300 . ?
C27 C31 1.407(6) . ?
C27 C28 1.411(5) . ?
C27 Ru1 2.248(3) . ?
C27 H27 0.9300 . ?
C28 C29 1.412(5) . ?
C28 Ru1 2.252(3) . ?
C28 H28 0.9300 . ?
C29 C30 1.412(5) . ?
C29 Ru1 2.286(3) . ?
C29 H29 0.9300 . ?
C30 C31 1.407(6) . ?
C30 Ru1 2.288(3) . ?
C30 H30 0.9300 . ?
C31 Ru1 2.260(3) . ?
C31 H31 0.9300 . ?
C32 C37 1.382(4) . ?
C32 C33 1.383(5) . ?
C32 P1 1.819(3) . ?
C33 C34 1.396(5) . ?
C33 H33 0.9300 . ?
C34 C35 1.389(6) . ?
C34 H34 0.9300 . ?
C35 C36 1.373(6) . ?
C35 H35 0.9300 . ?
C36 C37 1.395(5) . ?
C36 H36 0.9300 . ?
C37 H37 0.9300 . ?
C38 C43 1.385(4) . ?
C38 C39 1.391(4) . ?
C38 P1 1.825(3) . ?
C39 C40 1.384(4) . ?
C39 H39 0.9300 . ?
C40 C41 1.376(5) . ?
C40 H40 0.9300 . ?
C41 C42 1.379(5) . ?
C41 H41 0.9300 . ?
C42 C43 1.381(5) . ?
C42 H42 0.9300 . ?
C43 H43 0.9300 . ?
C44 C45 1.528(4) . ?
C44 P1 1.829(3) . ?
C44 H44A 0.9700 . ?
C44 H44B 0.9700 . ?
C45 P2 1.843(3) . ?
C45 H45A 0.9700 . ?
C45 H45B 0.9700 . ?
C46 C47 1.395(4) . ?
C46 C51 1.395(4) . ?
C46 P2 1.819(3) . ?
C47 C48 1.387(4) . ?
C47 H47 0.9300 . ?
C48 C49 1.394(5) . ?
C48 H48 0.9300 . ?
C49 C50 1.378(5) . ?
C49 H49 0.9300 . ?
C50 C51 1.389(4) . ?
C50 H50 0.9300 . ?
C51 H51 0.9300 . ?
C52 C53 1.392(4) . ?
C52 C57 1.399(4) . ?
C52 P2 1.830(3) . ?
C53 C54 1.385(4) . ?
C53 H53 0.9300 . ?
C54 C55 1.380(5) . ?
C54 H54 0.9300 . ?
C55 C56 1.380(5) . ?
C55 H55 0.9300 . ?
C56 C57 1.390(5) . ?
C56 H56 0.9300 . ?
C57 H57 0.9300 . ?
C58 C63 1.398(4) . ?
C58 C59 1.399(4) . ?
C58 B1 1.635(4) . ?
C59 C60 1.377(4) . ?
C59 H59 0.9300 . ?
C60 C61 1.402(4) . ?
C60 C64 1.495(4) . ?
C61 C62 1.381(4) . ?
C61 H61 0.9300 . ?
C62 C63 1.395(4) . ?
C62 C65 1.505(4) . ?
C63 H63 0.9300 . ?
C64 F3 1.247(4) . ?
C64 F2 1.274(5) . ?
C64 F1 1.314(5) . ?
C65 F6 1.334(4) . ?
C65 F4 1.338(4) . ?
C65 F5 1.341(4) . ?
C66 C67 1.402(4) . ?
C66 C71 1.405(4) . ?
C66 B1 1.645(4) . ?
C67 C68 1.402(4) . ?
C67 H67 0.9300 . ?
C68 C69 1.391(4) . ?
C68 C72 1.489(4) . ?
C69 C70 1.393(4) . ?
C69 H69 0.9300 . ?
C70 C71 1.392(4) . ?
C70 C73 1.491(4) . ?
C71 H71 0.9300 . ?
C72 F7 1.341(4) . ?
C72 F8 1.342(3) . ?
C72 F9 1.344(4) . ?
C73 F12 1.335(4) . ?
C73 F11 1.342(4) . ?
C73 F10 1.348(4) . ?
C74 C79 1.391(4) . ?
C74 C75 1.404(4) . ?
C74 B1 1.643(4) . ?
C75 C76 1.384(4) . ?
C75 H75 0.9300 . ?
C76 C77 1.386(5) . ?
C76 C80 1.499(5) . ?
C77 C78 1.390(5) . ?
C77 H77 0.9300 . ?
C78 C79 1.391(4) . ?
C78 C81 1.493(5) . ?
C79 H79 0.9300 . ?
C80 F13 1.335(4) . ?
C80 F15 1.341(4) . ?
C80 F14 1.345(4) . ?
C81 F17 1.294(5) . ?
C81 F18 1.300(5) . ?
C81 F16 1.321(5) . ?
C82 C87 1.405(4) . ?
C82 C83 1.409(4) . ?
C82 B1 1.628(4) . ?
C83 C84 1.394(4) . ?
C83 H83 0.9300 . ?
C84 C85 1.388(4) . ?
C84 C88 1.500(4) . ?
C85 C86 1.384(4) . ?
C85 H85 0.9300 . ?
C86 C87 1.388(4) . ?
C86 C89 1.508(4) . ?
C87 H87 0.9300 . ?
C88 F21 1.318(4) . ?
C88 F20 1.322(4) . ?
C88 F19 1.330(4) . ?
C89 F23 1.307(3) . ?
C89 F22 1.341(4) . ?
C89 F24 1.351(4) . ?
P1 Ru1 2.2912(7) . ?
P2 Ru1 2.3161(7) . ?

loop_
_geom_torsion_atom_site_label_1
_geom_torsion_atom_site_label_2
_geom_torsion_atom_site_label_3
_geom_torsion_atom_site_label_4
_geom_torsion
_geom_torsion_site_symmetry_1
_geom_torsion_site_symmetry_2
_geom_torsion_site_symmetry_3
_geom_torsion_site_symmetry_4
_geom_torsion_publ_flag
C1 C2 C3 C4 -70.8(4) . . . . ?
C9 C2 C3 C4 107.1(3) . . . . ?
C1 C2 C3 C8 111.5(3) . . . . ?
C9 C2 C3 C8 -70.6(4) . . . . ?
C8 C3 C4 C5 1.1(4) . . . . ?
C2 C3 C4 C5 -176.6(3) . . . . ?
C3 C4 C5 C6 -0.3(5) . . . . ?
C4 C5 C6 C7 -0.9(5) . . . . ?
C5 C6 C7 C8 1.2(5) . . . . ?
C6 C7 C8 C3 -0.3(5) . . . . ?
C4 C3 C8 C7 -0.8(5) . . . . ?
C2 C3 C8 C7 176.9(3) . . . . ?
C1 C2 C9 C10 -5.8(5) . . . . ?
C3 C2 C9 C10 176.3(3) . . . . ?
C1 C2 C9 C13 169.9(3) . . . . ?
C3 C2 C9 C13 -8.0(4) . . . . ?
C1 C2 C9 Fe1 -98.6(3) . . . . ?
C3 C2 C9 Fe1 83.5(4) . . . . ?
C13 C9 C10 C11 -2.3(4) . . . . ?
C2 C9 C10 C11 174.0(3) . . . . ?
Fe1 C9 C10 C11 -60.1(2) . . . . ?
C13 C9 C10 Fe1 57.8(2) . . . . ?
C2 C9 C10 Fe1 -125.9(3) . . . . ?
C9 C10 C11 C12 2.2(4) . . . . ?
Fe1 C10 C11 C12 -59.2(2) . . . . ?
C9 C10 C11 Fe1 61.5(2) . . . . ?
C10 C11 C12 C13 -1.2(4) . . . . ?
Fe1 C11 C12 C13 -60.4(2) . . . . ?
C10 C11 C12 Fe1 59.2(2) . . . . ?
C11 C12 C13 C9 -0.2(4) . . . . ?
Fe1 C12 C13 C9 -60.3(2) . . . . ?
C11 C12 C13 Fe1 60.0(2) . . . . ?
C10 C9 C13 C12 1.6(3) . . . . ?
C2 C9 C13 C12 -174.8(3) . . . . ?
Fe1 C9 C13 C12 59.1(2) . . . . ?
C10 C9 C13 Fe1 -57.5(2) . . . . ?
C2 C9 C13 Fe1 126.1(3) . . . . ?
C18 C14 C15 C16 -0.2(4) . . . . ?
Fe1 C14 C15 C16 -59.4(2) . . . . ?
C18 C14 C15 Fe1 59.2(2) . . . . ?
C14 C15 C16 C17 -0.5(4) . . . . ?
Fe1 C15 C16 C17 -59.6(2) . . . . ?
C14 C15 C16 Fe1 59.1(2) . . . . ?
C15 C16 C17 C18 1.0(4) . . . . ?
Fe1 C16 C17 C18 -58.6(2) . . . . ?
C15 C16 C17 Fe1 59.6(2) . . . . ?
C15 C14 C18 C19 178.3(3) . . . . ?
Fe1 C14 C18 C19 -121.7(3) . . . . ?
C15 C14 C18 C17 0.8(4) . . . . ?
Fe1 C14 C18 C17 60.7(2) . . . . ?
C15 C14 C18 Fe1 -60.0(2) . . . . ?
C16 C17 C18 C19 -178.5(3) . . . . ?
Fe1 C17 C18 C19 122.2(3) . . . . ?
C16 C17 C18 C14 -1.0(4) . . . . ?
Fe1 C17 C18 C14 -60.4(2) . . . . ?
C16 C17 C18 Fe1 59.3(2) . . . . ?
C26 C21 C22 C23 2.1(5) . . . . ?
C20 C21 C22 C23 -172.4(3) . . . . ?
C21 C22 C23 C24 -0.7(5) . . . . ?
C22 C23 C24 C25 -1.0(5) . . . . ?
C23 C24 C25 C26 1.4(5) . . . . ?
C24 C25 C26 C21 0.1(5) . . . . ?
C22 C21 C26 C25 -1.8(5) . . . . ?
C20 C21 C26 C25 172.8(3) . . . . ?
C31 C27 C28 C29 0.9(4) . . . . ?
Ru1 C27 C28 C29 64.6(2) . . . . ?
C31 C27 C28 Ru1 -63.7(2) . . . . ?
C27 C28 C29 C30 -0.5(3) . . . . ?
Ru1 C28 C29 C30 63.0(2) . . . . ?
C27 C28 C29 Ru1 -63.5(2) . . . . ?
C28 C29 C30 C31 -0.1(4) . . . . ?
Ru1 C29 C30 C31 61.9(2) . . . . ?
C28 C29 C30 Ru1 -62.0(2) . . . . ?
C29 C30 C31 C27 0.7(4) . . . . ?
Ru1 C30 C31 C27 63.3(2) . . . . ?
C29 C30 C31 Ru1 -62.6(2) . . . . ?
C28 C27 C31 C30 -1.0(4) . . . . ?
Ru1 C27 C31 C30 -64.4(2) . . . . ?
C28 C27 C31 Ru1 63.4(2) . . . . ?
C37 C32 C33 C34 -1.6(5) . . . . ?
P1 C32 C33 C34 178.4(3) . . . . ?
C32 C33 C34 C35 0.5(6) . . . . ?
C33 C34 C35 C36 0.7(6) . . . . ?
C34 C35 C36 C37 -0.8(6) . . . . ?
C33 C32 C37 C36 1.6(5) . . . . ?
P1 C32 C37 C36 -178.5(2) . . . . ?
C35 C36 C37 C32 -0.3(5) . . . . ?
C43 C38 C39 C40 0.1(5) . . . . ?
P1 C38 C39 C40 -178.4(3) . . . . ?
C38 C39 C40 C41 -0.9(5) . . . . ?
C39 C40 C41 C42 0.6(6) . . . . ?
C40 C41 C42 C43 0.5(7) . . . . ?
C41 C42 C43 C38 -1.3(7) . . . . ?
C39 C38 C43 C42 1.0(6) . . . . ?
P1 C38 C43 C42 179.5(3) . . . . ?
P1 C44 C45 P2 43.2(2) . . . . ?
C51 C46 C47 C48 2.2(4) . . . . ?
P2 C46 C47 C48 -179.4(2) . . . . ?
C46 C47 C48 C49 -2.2(4) . . . . ?
C47 C48 C49 C50 0.3(5) . . . . ?
C48 C49 C50 C51 1.4(5) . . . . ?
C49 C50 C51 C46 -1.3(4) . . . . ?
C47 C46 C51 C50 -0.5(4) . . . . ?
P2 C46 C51 C50 -178.9(2) . . . . ?
C57 C52 C53 C54 0.0(5) . . . . ?
P2 C52 C53 C54 -178.2(2) . . . . ?
C52 C53 C54 C55 -0.4(5) . . . . ?
C53 C54 C55 C56 0.6(5) . . . . ?
C54 C55 C56 C57 -0.6(6) . . . . ?
C55 C56 C57 C52 0.2(6) . . . . ?
C53 C52 C57 C56 0.0(5) . . . . ?
P2 C52 C57 C56 178.2(3) . . . . ?
C63 C58 C59 C60 -1.6(4) . . . . ?
B1 C58 C59 C60 -177.0(3) . . . . ?
C58 C59 C60 C61 1.7(5) . . . . ?
C58 C59 C60 C64 -178.7(3) . . . . ?
C59 C60 C61 C62 -0.5(4) . . . . ?
C64 C60 C61 C62 179.9(3) . . . . ?
C60 C61 C62 C63 -0.8(4) . . . . ?
C60 C61 C62 C65 178.0(3) . . . . ?
C61 C62 C63 C58 0.9(4) . . . . ?
C65 C62 C63 C58 -177.9(3) . . . . ?
C59 C58 C63 C62 0.3(4) . . . . ?
B1 C58 C63 C62 175.5(3) . . . . ?
C59 C60 C64 F3 172.7(4) . . . . ?
C61 C60 C64 F3 -7.7(6) . . . . ?
C59 C60 C64 F2 43.0(5) . . . . ?
C61 C60 C64 F2 -137.4(4) . . . . ?
C59 C60 C64 F1 -65.0(5) . . . . ?
C61 C60 C64 F1 114.6(5) . . . . ?
C61 C62 C65 F6 18.9(4) . . . . ?
C63 C62 C65 F6 -162.2(3) . . . . ?
C61 C62 C65 F4 139.0(3) . . . . ?
C63 C62 C65 F4 -42.2(4) . . . . ?
C61 C62 C65 F5 -102.5(3) . . . . ?
C63 C62 C65 F5 76.3(4) . . . . ?
C71 C66 C67 C68 4.9(4) . . . . ?
B1 C66 C67 C68 -176.7(3) . . . . ?
C66 C67 C68 C69 -1.1(4) . . . . ?
C66 C67 C68 C72 178.6(3) . . . . ?
C67 C68 C69 C70 -3.4(4) . . . . ?
C72 C68 C69 C70 177.0(3) . . . . ?
C68 C69 C70 C71 3.8(4) . . . . ?
C68 C69 C70 C73 -178.6(3) . . . . ?
C69 C70 C71 C66 0.2(5) . . . . ?
C73 C70 C71 C66 -177.4(3) . . . . ?
C67 C66 C71 C70 -4.5(4) . . . . ?
B1 C66 C71 C70 177.0(3) . . . . ?
C69 C68 C72 F7 9.1(4) . . . . ?
C67 C68 C72 F7 -170.6(3) . . . . ?
C69 C68 C72 F8 128.6(3) . . . . ?
C67 C68 C72 F8 -51.0(4) . . . . ?
C69 C68 C72 F9 -112.4(3) . . . . ?
C67 C68 C72 F9 68.0(3) . . . . ?
C71 C70 C73 F12 -27.8(4) . . . . ?
C69 C70 C73 F12 154.6(3) . . . . ?
C71 C70 C73 F11 90.5(4) . . . . ?
C69 C70 C73 F11 -87.1(4) . . . . ?
C71 C70 C73 F10 -149.9(3) . . . . ?
C69 C70 C73 F10 32.5(4) . . . . ?
C79 C74 C75 C76 -0.6(4) . . . . ?
B1 C74 C75 C76 173.1(3) . . . . ?
C74 C75 C76 C77 2.4(5) . . . . ?
C74 C75 C76 C80 -173.6(3) . . . . ?
C75 C76 C77 C78 -1.3(5) . . . . ?
C80 C76 C77 C78 174.8(3) . . . . ?
C76 C77 C78 C79 -1.5(5) . . . . ?
C76 C77 C78 C81 -179.5(3) . . . . ?
C77 C78 C79 C74 3.4(5) . . . . ?
C81 C78 C79 C74 -178.6(3) . . . . ?
C75 C74 C79 C78 -2.3(4) . . . . ?
B1 C74 C79 C78 -175.3(3) . . . . ?
C75 C76 C80 F13 -23.8(5) . . . . ?
C77 C76 C80 F13 160.1(3) . . . . ?
C75 C76 C80 F15 -143.7(3) . . . . ?
C77 C76 C80 F15 40.2(4) . . . . ?
C75 C76 C80 F14 97.7(4) . . . . ?
C77 C76 C80 F14 -78.4(4) . . . . ?
C77 C78 C81 F17 108.4(4) . . . . ?
C79 C78 C81 F17 -69.6(5) . . . . ?
C77 C78 C81 F18 -16.3(6) . . . . ?
C79 C78 C81 F18 165.7(4) . . . . ?
C77 C78 C81 F16 -132.0(4) . . . . ?
C79 C78 C81 F16 50.0(5) . . . . ?
C87 C82 C83 C84 2.2(4) . . . . ?
B1 C82 C83 C84 173.0(3) . . . . ?
C82 C83 C84 C85 -3.2(4) . . . . ?
C82 C83 C84 C88 177.1(3) . . . . ?
C83 C84 C85 C86 1.1(4) . . . . ?
C88 C84 C85 C86 -179.2(3) . . . . ?
C84 C85 C86 C87 1.9(4) . . . . ?
C84 C85 C86 C89 -176.1(3) . . . . ?
C85 C86 C87 C82 -2.9(4) . . . . ?
C89 C86 C87 C82 175.1(3) . . . . ?
C83 C82 C87 C86 0.8(4) . . . . ?
B1 C82 C87 C86 -169.7(3) . . . . ?
C85 C84 C88 F21 5.4(4) . . . . ?
C83 C84 C88 F21 -174.9(3) . . . . ?
C85 C84 C88 F20 -116.4(3) . . . . ?
C83 C84 C88 F20 63.2(4) . . . . ?
C85 C84 C88 F19 127.3(3) . . . . ?
C83 C84 C88 F19 -53.1(4) . . . . ?
C85 C86 C89 F23 -3.8(4) . . . . ?
C87 C86 C89 F23 178.2(3) . . . . ?
C85 C86 C89 F22 -126.7(3) . . . . ?
C87 C86 C89 F22 55.3(4) . . . . ?
C85 C86 C89 F24 117.6(3) . . . . ?
C87 C86 C89 F24 -60.4(4) . . . . ?
C37 C32 P1 C38 113.5(3) . . . . ?
C33 C32 P1 C38 -66.5(3) . . . . ?
C37 C32 P1 C44 5.8(3) . . . . ?
C33 C32 P1 C44 -174.3(2) . . . . ?
C37 C32 P1 Ru1 -115.5(2) . . . . ?
C33 C32 P1 Ru1 64.4(3) . . . . ?
C43 C38 P1 C32 135.9(3) . . . . ?
C39 C38 P1 C32 -45.6(3) . . . . ?
C43 C38 P1 C44 -114.1(3) . . . . ?
C39 C38 P1 C44 64.4(3) . . . . ?
C43 C38 P1 Ru1 2.8(3) . . . . ?
C39 C38 P1 Ru1 -178.7(2) . . . . ?
C45 C44 P1 C32 178.00(18) . . . . ?
C45 C44 P1 C38 71.6(2) . . . . ?
C45 C44 P1 Ru1 -52.29(19) . . . . ?
C47 C46 P2 C52 -74.7(2) . . . . ?
C51 C46 P2 C52 103.7(2) . . . . ?
C47 C46 P2 C45 35.8(3) . . . . ?
C51 C46 P2 C45 -145.9(2) . . . . ?
C47 C46 P2 Ru1 157.6(2) . . . . ?
C51 C46 P2 Ru1 -24.0(2) . . . . ?
C53 C52 P2 C46 -41.5(3) . . . . ?
C57 C52 P2 C46 140.3(3) . . . . ?
C53 C52 P2 C45 -152.4(2) . . . . ?
C57 C52 P2 C45 29.4(3) . . . . ?
C53 C52 P2 Ru1 85.1(2) . . . . ?
C57 C52 P2 Ru1 -93.0(3) . . . . ?
C44 C45 P2 C46 108.4(2) . . . . ?
C44 C45 P2 C52 -143.6(2) . . . . ?
C44 C45 P2 Ru1 -16.9(2) . . . . ?
C87 C82 B1 C58 -28.6(4) . . . . ?
C83 C82 B1 C58 161.3(2) . . . . ?
C87 C82 B1 C74 92.4(3) . . . . ?
C83 C82 B1 C74 -77.7(3) . . . . ?
C87 C82 B1 C66 -146.0(3) . . . . ?
C83 C82 B1 C66 43.9(4) . . . . ?
C63 C58 B1 C82 141.4(3) . . . . ?
C59 C58 B1 C82 -43.6(3) . . . . ?
C63 C58 B1 C74 25.2(4) . . . . ?
C59 C58 B1 C74 -159.8(2) . . . . ?
C63 C58 B1 C66 -96.4(3) . . . . ?
C59 C58 B1 C66 78.6(3) . . . . ?
C79 C74 B1 C82 113.2(3) . . . . ?
C75 C74 B1 C82 -59.8(3) . . . . ?
C79 C74 B1 C58 -125.6(3) . . . . ?
C75 C74 B1 C58 61.4(3) . . . . ?
C79 C74 B1 C66 -8.7(4) . . . . ?
C75 C74 B1 C66 178.3(2) . . . . ?
C67 C66 B1 C82 14.7(4) . . . . ?
C71 C66 B1 C82 -166.9(3) . . . . ?
C67 C66 B1 C58 -107.2(3) . . . . ?
C71 C66 B1 C58 71.1(3) . . . . ?
C67 C66 B1 C74 131.4(3) . . . . ?
C71 C66 B1 C74 -50.2(3) . . . . ?
